data_4321434
loop_
_publ_author_name
'N\'uria Duran'
'William Clegg'
'Lourdes Cucurull-S\'anchez'
'Robert A. Coxall'
'Hermas R. Jim\'enez'
'Jos\'e-Mar\'ia Moratal'
'Francesc Lloret'
'Pilar Gonz\'alez-Duarte'

_publ_section_title
;
 Unprecedented Stabilization of Cobalt(II) in a Tetrahedral S2O2
 Environment: The Use of a Redox-Noninnocent Ligand
;
_journal_name_full 'Inorganic Chemistry'
_journal_page_first 4821
_journal_page_last 4832
_journal_paper_doi 10.1021/ic000223q
_journal_volume 39
_journal_year 2000
_chemical_formula_sum 'C24 H21 Co O6 S3'
_chemical_formula_weight 560.52
_chemical_name_systematic
;
 ?
;
_space_group_IT_number 2
_symmetry_cell_setting triclinic
_symmetry_space_group_name_Hall '-P 1'
_symmetry_space_group_name_H-M 'P -1'
_atom_sites_solution_hydrogens geom
_atom_sites_solution_primary heavy
_atom_sites_solution_secondary difmap
_audit_creation_method SHELXL
_cell_angle_alpha 103.105(5)
_cell_angle_beta 99.194(5)
_cell_angle_gamma 104.501(4)
_cell_formula_units_Z 2
_cell_length_a 7.7256(14)
_cell_length_b 11.141(2)
_cell_length_c 15.606(3)
_cell_measurement_reflns_used 3699
_cell_measurement_temperature 160(2)
_cell_measurement_theta_max 25.26
_cell_measurement_theta_min 1.96
_cell_volume 1232.7(4)
_computing_cell_refinement 'local programs'
_computing_data_collection 'Siemens SMART'
_computing_data_reduction 'Siemens SAINT'
_computing_structure_refinement 'SHELXL-93 (Sheldrick, 1993)'
_computing_structure_solution 'SHELXS-86 (Sheldrick, 1990)'
_diffrn_ambient_temperature 160(2)
_diffrn_measurement_device 'Siemens SMART CCD diffractometer'
_diffrn_measurement_method '\w rotation with narrow frames'
_diffrn_radiation_monochromator graphite
_diffrn_radiation_source 'fine-focus sealed tube'
_diffrn_radiation_type MoK\a
_diffrn_radiation_wavelength 0.71073
_diffrn_reflns_av_R_equivalents 0.0451
_diffrn_reflns_av_sigmaI/netI 0.0430
_diffrn_reflns_limit_h_max 9
_diffrn_reflns_limit_h_min -8
_diffrn_reflns_limit_k_max 11
_diffrn_reflns_limit_k_min -12
_diffrn_reflns_limit_l_max 11
_diffrn_reflns_limit_l_min -18
_diffrn_reflns_number 5323
_diffrn_reflns_theta_max 25.37
_diffrn_reflns_theta_min 1.97
_exptl_absorpt_coefficient_mu 0.988
_exptl_absorpt_correction_T_max 0.71679
_exptl_absorpt_correction_T_min 0.55479
_exptl_absorpt_correction_type empirical
_exptl_crystal_colour Black
_exptl_crystal_density_diffrn 1.510
_exptl_crystal_description Block
_exptl_crystal_F_000 576
_exptl_crystal_size_max 0.50
_exptl_crystal_size_mid 0.34
_exptl_crystal_size_min 0.28
_refine_diff_density_max 0.582
_refine_diff_density_min -0.449
_refine_diff_density_rms 0.065
_refine_ls_extinction_coef 0.0068(9)
_refine_ls_extinction_expression Fc^*^=kFc[1+0.001xFc^2^\l^3^/sin(2\q)]^-1/4^
_refine_ls_extinction_method SHELXL
_refine_ls_goodness_of_fit_all 1.092
_refine_ls_goodness_of_fit_obs 1.094
_refine_ls_matrix_type full
_refine_ls_number_parameters 311
_refine_ls_number_reflns 3872
_refine_ls_number_restraints 0
_refine_ls_restrained_S_all 1.092
_refine_ls_restrained_S_obs 1.094
_refine_ls_R_factor_all 0.0458
_refine_ls_R_factor_obs 0.0403
_refine_ls_shift/esd_max 0.001
_refine_ls_shift/esd_mean 0.000
_refine_ls_structure_factor_coef Fsqd
_refine_ls_weighting_details 'w=1/[\s^2^(Fo^2^)+(0.0367P)^2^+1.7674P] where P=(Fo^2^+2Fc^2^)/3'
_refine_ls_weighting_scheme calc
_refine_ls_wR_factor_all 0.1022
_refine_ls_wR_factor_obs 0.0971
_reflns_number_observed 3513
_reflns_number_total 3873
_reflns_observed_criterion >2sigma(I)
_cod_data_source_file ic000223q_4.cif
_cod_data_source_block compound7
_cod_depositor_comments
;
The following automatic conversions were performed:

'_refine_ls_weighting_scheme' value 'calc
w=1/[\s^2^(Fo^2^)+(0.0367P)^2^+1.7674P] where P=(Fo^2^+2Fc^2^)/3' was
changed to 'calc'. New tag '_refine_ls_weighting_details' was
created. The value of the new tag was set to
'w=1/[\s^2^(Fo^2^)+(0.0367P)^2^+1.7674P] where P=(Fo^2^+2Fc^2^)/3'.

Automatic conversion script
Id: cif_fix_values 3143 2015-03-26 13:38:13Z robertas 
;
_cod_original_cell_volume 1232.8(4)
_cod_database_code 4321434

loop_
_symmetry_equiv_pos_as_xyz
'x, y, z'
'-x, -y, -z'

loop_
_atom_site_aniso_label
_atom_site_aniso_U_11
_atom_site_aniso_U_22
_atom_site_aniso_U_33
_atom_site_aniso_U_23
_atom_site_aniso_U_13
_atom_site_aniso_U_12
Co 0.0225(2) 0.0224(2) 0.0277(2) 0.0056(2) 0.0079(2) 0.0066(2)
S1 0.0226(4) 0.0270(4) 0.0287(4) 0.0085(3) 0.0032(3) 0.0031(3)
C11 0.030(2) 0.0195(15) 0.026(2) 0.0052(12) 0.0070(13) 0.0098(13)
C12 0.031(2) 0.026(2) 0.039(2) 0.0104(14) 0.0099(15) 0.0065(14)
C13 0.040(2) 0.029(2) 0.038(2) 0.0136(15) 0.015(2) 0.010(2)
C14 0.053(2) 0.036(2) 0.030(2) 0.013(2) 0.014(2) 0.020(2)
C15 0.038(2) 0.029(2) 0.031(2) 0.0076(14) 0.0041(15) 0.0137(15)
C16 0.029(2) 0.021(2) 0.030(2) 0.0047(13) 0.0078(14) 0.0098(13)
C17 0.029(2) 0.023(2) 0.031(2) 0.0018(14) 0.0020(14) 0.0069(13)
O11 0.0221(11) 0.0293(12) 0.0324(12) 0.0067(10) 0.0033(9) 0.0035(9)
O12 0.0243(12) 0.0451(15) 0.0417(14) 0.0119(12) -0.0032(10) 0.0082(11)
C18 0.021(2) 0.041(2) 0.066(3) 0.010(2) 0.001(2) 0.006(2)
S2 0.0296(4) 0.0256(4) 0.0344(4) 0.0055(3) 0.0148(3) 0.0068(3)
C21 0.028(2) 0.027(2) 0.028(2) 0.0048(14) 0.0053(13) 0.0066(14)
C22 0.036(2) 0.034(2) 0.043(2) 0.004(2) 0.018(2) 0.011(2)
C23 0.050(2) 0.031(2) 0.050(2) 0.000(2) 0.017(2) 0.013(2)
C24 0.039(2) 0.024(2) 0.046(2) 0.002(2) 0.007(2) 0.006(2)
C25 0.027(2) 0.029(2) 0.035(2) 0.0075(15) 0.0022(14) 0.0035(14)
C26 0.025(2) 0.025(2) 0.027(2) 0.0051(13) 0.0026(13) 0.0085(13)
C27 0.024(2) 0.029(2) 0.027(2) 0.0123(14) 0.0059(13) 0.0061(14)
O21 0.0284(12) 0.0254(12) 0.0344(12) 0.0067(10) 0.0150(10) 0.0080(10)
O22 0.0294(13) 0.0319(13) 0.053(2) 0.0117(11) 0.0204(11) 0.0071(10)
C28 0.036(2) 0.041(2) 0.059(2) 0.016(2) 0.028(2) 0.013(2)
S3 0.0350(5) 0.0275(4) 0.0309(4) 0.0081(3) 0.0076(3) 0.0152(4)
C31 0.031(2) 0.023(2) 0.027(2) 0.0088(13) 0.0101(13) 0.0066(13)
C32 0.035(2) 0.036(2) 0.038(2) 0.016(2) 0.008(2) 0.013(2)
C33 0.039(2) 0.037(2) 0.039(2) 0.011(2) -0.005(2) 0.006(2)
C34 0.052(2) 0.028(2) 0.039(2) 0.003(2) -0.001(2) 0.009(2)
C35 0.046(2) 0.029(2) 0.035(2) 0.0045(15) 0.007(2) 0.015(2)
C36 0.031(2) 0.025(2) 0.029(2) 0.0093(13) 0.0072(14) 0.0080(14)
C37 0.029(2) 0.021(2) 0.037(2) 0.0099(14) 0.0134(14) 0.0091(13)
O31 0.0265(12) 0.0256(11) 0.0299(12) 0.0051(10) 0.0077(9) 0.0105(9)
O32 0.0364(13) 0.0386(14) 0.0380(13) 0.0008(11) 0.0068(11) 0.0195(11)
C38 0.035(2) 0.049(2) 0.048(2) 0.003(2) 0.005(2) 0.025(2)

loop_
_atom_site_label
_atom_site_type_symbol
_atom_site_fract_x
_atom_site_fract_y
_atom_site_fract_z
_atom_site_U_iso_or_equiv
_atom_site_thermal_displace_type
_atom_site_occupancy
_atom_site_calc_flag
_atom_site_refinement_flags
_atom_site_disorder_group
Co Co 0.72657(5) 0.58483(4) 0.77989(3) 0.0242(2) Uani 1 d . .
S1 S 0.94849(10) 0.73653(8) 0.76249(5) 0.0271(2) Uani 1 d . .
C11 C 0.8856(4) 0.7587(3) 0.6557(2) 0.0248(7) Uani 1 d . .
C12 C 1.0315(5) 0.8332(3) 0.6288(2) 0.0317(7) Uani 1 d . .
H12 H 1.1492(5) 0.8673(3) 0.6691(2) 0.038 Uiso 1 calc R .
C13 C 1.0095(5) 0.8583(3) 0.5462(2) 0.0345(8) Uani 1 d . .
H13 H 1.1111(5) 0.9097(3) 0.5305(2) 0.041 Uiso 1 calc R .
C14 C 0.8384(5) 0.8087(3) 0.4849(2) 0.0371(8) Uani 1 d . .
H14 H 0.8242(5) 0.8228(3) 0.4267(2) 0.045 Uiso 1 calc R .
C15 C 0.6915(5) 0.7393(3) 0.5101(2) 0.0326(8) Uani 1 d . .
H15 H 0.5742(5) 0.7075(3) 0.4695(2) 0.039 Uiso 1 calc R .
C16 C 0.7112(4) 0.7142(3) 0.5957(2) 0.0269(7) Uani 1 d . .
C17 C 0.5465(4) 0.6454(3) 0.6193(2) 0.0292(7) Uani 1 d . .
O11 O 0.5390(3) 0.5947(2) 0.68139(15) 0.0294(5) Uani 1 d . .
O12 O 0.3912(3) 0.6429(2) 0.5667(2) 0.0387(6) Uani 1 d . .
C18 C 0.2221(5) 0.5765(4) 0.5868(3) 0.0452(10) Uani 1 d . .
H18A H 0.1172(5) 0.5864(23) 0.5475(13) 0.068 Uiso 1 calc R .
H18B H 0.2230(17) 0.6137(18) 0.6501(6) 0.068 Uiso 1 calc R .
H18C H 0.2119(19) 0.4846(6) 0.5762(18) 0.068 Uiso 1 calc R .
S2 S 0.81849(11) 0.44590(8) 0.68973(6) 0.0297(2) Uani 1 d . .
C21 C 0.6930(4) 0.2890(3) 0.6837(2) 0.0288(7) Uani 1 d . .
C22 C 0.7633(5) 0.1937(3) 0.6401(2) 0.0374(8) Uani 1 d . .
H22 H 0.8750(5) 0.2194(3) 0.6216(2) 0.045 Uiso 1 calc R .
C23 C 0.6760(5) 0.0645(4) 0.6233(3) 0.0447(9) Uani 1 d . .
H23 H 0.7269(5) 0.0026(4) 0.5930(3) 0.054 Uiso 1 calc R .
C24 C 0.5133(5) 0.0235(3) 0.6503(3) 0.0386(8) Uani 1 d . .
H24 H 0.4519(5) -0.0659(3) 0.6382(3) 0.046 Uiso 1 calc R .
C25 C 0.4434(5) 0.1144(3) 0.6947(2) 0.0322(8) Uani 1 d . .
H25 H 0.3325(5) 0.0869(3) 0.7134(2) 0.039 Uiso 1 calc R .
C26 C 0.5313(4) 0.2478(3) 0.7134(2) 0.0261(7) Uani 1 d . .
C27 C 0.4515(4) 0.3384(3) 0.7645(2) 0.0263(7) Uani 1 d . .
O21 O 0.5204(3) 0.4559(2) 0.79569(15) 0.0288(5) Uani 1 d . .
O22 O 0.2898(3) 0.2825(2) 0.7787(2) 0.0370(6) Uani 1 d . .
C28 C 0.2046(5) 0.3678(4) 0.8295(3) 0.0428(9) Uani 1 d . .
H28A H 0.0841(16) 0.3176(5) 0.8337(16) 0.064 Uiso 1 calc R .
H28B H 0.1895(33) 0.4333(16) 0.7986(10) 0.064 Uiso 1 calc R .
H28C H 0.2827(18) 0.4103(19) 0.8904(6) 0.064 Uiso 1 calc R .
S3 S 0.91926(12) 0.57249(8) 0.89503(5) 0.0300(2) Uani 1 d . .
C31 C 0.9732(4) 0.7167(3) 0.9810(2) 0.0265(7) Uani 1 d . .
C32 C 1.1388(5) 0.7450(3) 1.0446(2) 0.0351(8) Uani 1 d . .
H32 H 1.2120(5) 0.6881(3) 1.0368(2) 0.042 Uiso 1 calc R .
C33 C 1.1983(5) 0.8527(3) 1.1179(2) 0.0405(9) Uani 1 d . .
H33 H 1.3109(5) 0.8689(3) 1.1597(2) 0.049 Uiso 1 calc R .
C34 C 1.0950(5) 0.9376(3) 1.1311(3) 0.0427(9) Uani 1 d . .
H34 H 1.1365(5) 1.0122(3) 1.1816(3) 0.051 Uiso 1 calc R .
C35 C 0.9322(5) 0.9129(3) 1.0706(2) 0.0368(8) Uani 1 d . .
H35 H 0.8611(5) 0.9710(3) 1.0797(2) 0.044 Uiso 1 calc R .
C36 C 0.8680(4) 0.8032(3) 0.9951(2) 0.0281(7) Uani 1 d . .
C37 C 0.6938(4) 0.7834(3) 0.9325(2) 0.0277(7) Uani 1 d . .
O31 O 0.6331(3) 0.7077(2) 0.85615(14) 0.0271(5) Uani 1 d . .
O32 O 0.5929(3) 0.8562(2) 0.9646(2) 0.0380(6) Uani 1 d . .
C38 C 0.4231(5) 0.8438(4) 0.9024(3) 0.0442(9) Uani 1 d . .
H38A H 0.3609(19) 0.9026(20) 0.9315(7) 0.066 Uiso 1 calc R .
H38B H 0.3428(16) 0.7547(8) 0.8860(15) 0.066 Uiso 1 calc R .
H38C H 0.4515(6) 0.8656(25) 0.8478(8) 0.066 Uiso 1 calc R .

loop_
_atom_type_symbol
_atom_type_description
_atom_type_scat_dispersion_real
_atom_type_scat_dispersion_imag
_atom_type_scat_source
C C 0.0033 0.0016 'International Tables Vol C Tables 4.2.6.8 and 6.1.1.4'
H H 0.0000 0.0000 'International Tables Vol C Tables 4.2.6.8 and 6.1.1.4'
O O 0.0106 0.0060 'International Tables Vol C Tables 4.2.6.8 and 6.1.1.4'
S S 0.1246 0.1234 'International Tables Vol C Tables 4.2.6.8 and 6.1.1.4'
Co Co 0.3494 0.9721 'International Tables Vol C Tables 4.2.6.8 and 6.1.1.4'

loop_
_geom_angle_atom_site_label_1
_geom_angle_atom_site_label_2
_geom_angle_atom_site_label_3
_geom_angle
_geom_angle_site_symmetry_1
_geom_angle_site_symmetry_3
_geom_angle_publ_flag
O21 Co O31 83.90(9) . . ?
O21 Co O11 83.26(9) . . ?
O31 Co O11 83.64(9) . . ?
O21 Co S2 95.05(7) . . ?
O31 Co S2 177.17(7) . . ?
O11 Co S2 93.63(7) . . ?
O21 Co S1 176.87(7) . . ?
O31 Co S1 93.47(7) . . ?
O11 Co S1 94.78(7) . . ?
S2 Co S1 87.50(4) . . ?
O21 Co S3 93.47(7) . . ?
O31 Co S3 93.40(7) . . ?
O11 Co S3 175.79(7) . . ?
S2 Co S3 89.28(4) . . ?
S1 Co S3 88.37(4) . . ?
C11 S1 Co 108.69(11) . . ?
C12 C11 C16 117.3(3) . . ?
C12 C11 S1 113.8(2) . . ?
C16 C11 S1 128.9(2) . . ?
C13 C12 C11 122.2(3) . . ?
C12 C13 C14 120.4(3) . . ?
C15 C14 C13 119.0(3) . . ?
C14 C15 C16 121.3(3) . . ?
C11 C16 C15 119.8(3) . . ?
C11 C16 C17 122.2(3) . . ?
C15 C16 C17 118.0(3) . . ?
O11 C17 O12 119.3(3) . . ?
O11 C17 C16 127.4(3) . . ?
O12 C17 C16 113.3(3) . . ?
C17 O11 Co 133.7(2) . . ?
C17 O12 C18 116.2(3) . . ?
C21 S2 Co 109.73(11) . . ?
C22 C21 C26 117.6(3) . . ?
C22 C21 S2 113.7(2) . . ?
C26 C21 S2 128.7(3) . . ?
C23 C22 C21 122.0(3) . . ?
C22 C23 C24 120.5(3) . . ?
C25 C24 C23 118.7(3) . . ?
C24 C25 C26 121.9(3) . . ?
C21 C26 C25 119.2(3) . . ?
C21 C26 C27 122.4(3) . . ?
C25 C26 C27 118.3(3) . . ?
O21 C27 O22 119.3(3) . . ?
O21 C27 C26 126.9(3) . . ?
O22 C27 C26 113.8(3) . . ?
C27 O21 Co 135.3(2) . . ?
C27 O22 C28 116.1(3) . . ?
C31 S3 Co 107.80(11) . . ?
C32 C31 C36 117.4(3) . . ?
C32 C31 S3 114.7(2) . . ?
C36 C31 S3 127.9(2) . . ?
C33 C32 C31 121.9(3) . . ?
C32 C33 C34 120.5(3) . . ?
C35 C34 C33 119.2(3) . . ?
C34 C35 C36 121.5(3) . . ?
C35 C36 C31 119.5(3) . . ?
C35 C36 C37 118.6(3) . . ?
C31 C36 C37 121.8(3) . . ?
O31 C37 O32 118.4(3) . . ?
O31 C37 C36 127.3(3) . . ?
O32 C37 C36 114.2(3) . . ?
C37 O31 Co 134.0(2) . . ?
C37 O32 C38 115.7(3) . . ?

loop_
_geom_bond_atom_site_label_1
_geom_bond_atom_site_label_2
_geom_bond_distance
_geom_bond_site_symmetry_2
_geom_bond_publ_flag
Co O21 1.950(2) . ?
Co O31 1.960(2) . ?
Co O11 1.980(2) . ?
Co S2 2.1822(9) . ?
Co S1 2.1853(9) . ?
Co S3 2.1962(9) . ?
S1 C11 1.750(3) . ?
C11 C12 1.406(5) . ?
C11 C16 1.411(4) . ?
C12 C13 1.375(5) . ?
C13 C14 1.399(5) . ?
C14 C15 1.372(5) . ?
C15 C16 1.417(5) . ?
C16 C17 1.461(5) . ?
C17 O11 1.229(4) . ?
C17 O12 1.332(4) . ?
O12 C18 1.451(4) . ?
S2 C21 1.747(3) . ?
C21 C22 1.402(5) . ?
C21 C26 1.407(5) . ?
C22 C23 1.372(5) . ?
C23 C24 1.391(5) . ?
C24 C25 1.368(5) . ?
C25 C26 1.410(5) . ?
C26 C27 1.462(5) . ?
C27 O21 1.230(4) . ?
C27 O22 1.327(4) . ?
O22 C28 1.450(4) . ?
S3 C31 1.751(3) . ?
C31 C32 1.404(5) . ?
C31 C36 1.411(4) . ?
C32 C33 1.375(5) . ?
C33 C34 1.384(5) . ?
C34 C35 1.371(5) . ?
C35 C36 1.408(5) . ?
C36 C37 1.466(5) . ?
C37 O31 1.232(4) . ?
C37 O32 1.332(4) . ?
O32 C38 1.457(4) . ?
